data_4127924
loop_
_publ_author_name
'Wang, Yanpei'
'Qiu, Shuhai'
'Xie, Sheng'
'Zhou, Long'
'Hong, Youhua'
'Chang, Jingjing'
'Wu, Jishan'
'Zeng, Zebing'

_publ_section_title
;
 Synthesis and Characterization of Oxygen-Embedded Quinoidal Pentacene and
 Nonacene.
;
_journal_issue 5
_journal_name_full 'Journal of the American Chemical Society'
_journal_page_first 2169
_journal_page_last 2176
_journal_paper_doi 10.1021/jacs.8b13884
_journal_volume 141
_journal_year 2019
_chemical_formula_sum 'C41 H24 Cl6 O4'
_chemical_formula_weight 793.30
_space_group_crystal_system triclinic
_space_group_IT_number 2
_space_group_name_Hall '-P 1'
_space_group_name_H-M_alt 'P -1'
_symmetry_space_group_name_Hall '-P 1'
_symmetry_space_group_name_H-M 'P -1'
_atom_sites_solution_hydrogens geom
_audit_creation_method SHELXL-2013
_cell_angle_alpha 73.338(15)
_cell_angle_beta 86.579(14)
_cell_angle_gamma 84.425(14)
_cell_formula_units_Z 2
_cell_length_a 10.195(4)
_cell_length_b 13.289(7)
_cell_length_c 16.613(8)
_cell_measurement_reflns_used 6476
_cell_measurement_temperature 296(2)
_cell_measurement_theta_max 53.718
_cell_measurement_theta_min 4.639
_cell_volume 2144.9(18)
_computing_cell_refinement 'Bruker SAINT'
_computing_data_collection 'Bruker APEX2'
_computing_data_reduction 'Bruker SAINT'
_computing_molecular_graphics 'Bruker SHELXTL'
_computing_publication_material 'Bruker SHELXTL'
_computing_structure_refinement 'SHELXL-2013 (Sheldrick, 2013)'
_computing_structure_solution 'SHELXS-97 (Sheldrick 2008)'
_diffrn_ambient_temperature 296(2)
_diffrn_measured_fraction_theta_full 0.962
_diffrn_measured_fraction_theta_max 0.987
_diffrn_measurement_device_type 'Bruker APEX-II CCD'
_diffrn_measurement_method '\f and \w scans'
_diffrn_radiation_type MoK\a
_diffrn_radiation_wavelength 0.71073
_diffrn_reflns_av_R_equivalents 0.0952
_diffrn_reflns_av_unetI/netI 0.0813
_diffrn_reflns_Laue_measured_fraction_full 0.962
_diffrn_reflns_Laue_measured_fraction_max 0.987
_diffrn_reflns_limit_h_max 12
_diffrn_reflns_limit_h_min -12
_diffrn_reflns_limit_k_max 15
_diffrn_reflns_limit_k_min -15
_diffrn_reflns_limit_l_max 19
_diffrn_reflns_limit_l_min -19
_diffrn_reflns_number 28434
_diffrn_reflns_point_group_measured_fraction_full 0.962
_diffrn_reflns_point_group_measured_fraction_max 0.987
_diffrn_reflns_theta_full 25.242
_diffrn_reflns_theta_max 24.999
_diffrn_reflns_theta_min 1.747
_exptl_absorpt_coefficient_mu 0.437
_exptl_absorpt_correction_T_max 0.7456
_exptl_absorpt_correction_T_min 0.4904
_exptl_absorpt_correction_type multi-scan
_exptl_absorpt_process_details sadabs
_exptl_crystal_colour red
_exptl_crystal_density_diffrn 1.228
_exptl_crystal_description prismatic
_exptl_crystal_F_000 808
_exptl_crystal_size_max 0.200
_exptl_crystal_size_mid 0.160
_exptl_crystal_size_min 0.130
_platon_squeeze_details
;
;
_refine_diff_density_max 0.515
_refine_diff_density_min -0.334
_refine_diff_density_rms 0.083
_refine_ls_extinction_expression Fc^*^=kFc[1+0.001xFc^2^\l^3^/sin(2\q)]^-1/4^
_refine_ls_extinction_method SHELXL
_refine_ls_goodness_of_fit_ref 1.026
_refine_ls_hydrogen_treatment constr
_refine_ls_matrix_type full
_refine_ls_number_parameters 463
_refine_ls_number_reflns 7455
_refine_ls_number_restraints 0
_refine_ls_restrained_S_all 1.026
_refine_ls_R_factor_all 0.1317
_refine_ls_R_factor_gt 0.0835
_refine_ls_shift/su_max 0.000
_refine_ls_shift/su_mean 0.000
_refine_ls_structure_factor_coef Fsqd
_refine_ls_weighting_details 'w=1/[\s^2^(Fo^2^)+(0.1343P)^2^+0.3311P] where P=(Fo^2^+2Fc^2^)/3'
_refine_ls_weighting_scheme calc
_refine_ls_wR_factor_gt 0.2171
_refine_ls_wR_factor_ref 0.2528
_reflns_Friedel_coverage 0.000
_reflns_number_gt 4344
_reflns_number_total 7455
_reflns_threshold_expression 'I > 2\s(I)'
_cod_data_source_file ja8b13884_si_003.cif
_cod_data_source_block mo_d8v18215_0m
_cod_original_cell_volume 2144.8(18)
_cod_database_code 4127924
_shelx_space_group_comment
; 
The symmetry employed for this shelxl refinement is uniquely defined 
by the following loop, which should always be used as a source of 
symmetry information in preference to the above space-group names. 
They are only intended as comments. 
;
_shelx_estimated_absorpt_t_min 0.918
_shelx_estimated_absorpt_t_max 0.945
_shelxl_version_number 2013-4

loop_
_space_group_symop_operation_xyz
'x, y, z'
'-x, -y, -z'

loop_
_atom_site_label
_atom_site_type_symbol
_atom_site_fract_x
_atom_site_fract_y
_atom_site_fract_z
_atom_site_U_iso_or_equiv
_atom_site_adp_type
_atom_site_occupancy
_atom_site_site_symmetry_order
_atom_site_calc_flag
_atom_site_refinement_flags_posn
_atom_site_refinement_flags_adp
Cl1 Cl 0.66947(14) 0.40745(11) 0.53596(9) 0.0836(4) Uani 1 1 d . .
Cl2 Cl 0.75373(16) 0.47284(18) 0.83354(11) 0.1172(7) Uani 1 1 d . .
Cl3 Cl 0.31973(18) 0.04540(17) 1.00734(11) 0.1178(6) Uani 1 1 d . .
Cl4 Cl 0.01798(15) 0.14681(13) 0.73361(9) 0.0910(5) Uani 1 1 d . .
Cl5 Cl 0.11258(17) 0.84865(16) 0.49110(10) 0.1064(6) Uani 1 1 d . .
Cl6 Cl 0.15619(14) 0.83159(14) 0.81638(9) 0.0912(5) Uani 1 1 d . .
O1 O 0.3024(3) 0.4581(2) 0.7332(2) 0.0662(9) Uani 1 1 d . .
O2 O 0.5459(3) 0.8257(2) 0.62995(19) 0.0552(7) Uani 1 1 d . .
O3 O 0.5510(3) 0.0617(2) 0.7872(2) 0.0638(8) Uani 1 1 d . .
O4 O 0.2635(3) 1.2128(2) 0.5638(2) 0.0739(9) Uani 1 1 d . .
C1 C 0.3738(4) 0.3607(3) 0.7477(3) 0.0543(10) Uani 1 1 d . .
C2 C 0.3032(4) 0.2750(3) 0.7778(3) 0.0566(11) Uani 1 1 d . .
H2 H 0.2133 0.2849 0.7895 0.068 Uiso 1 1 calc R U
C3 C 0.3624(4) 0.1738(3) 0.7914(3) 0.0522(10) Uani 1 1 d . .
C4 C 0.4994(4) 0.1626(3) 0.7742(3) 0.0518(10) Uani 1 1 d . .
C5 C 0.5707(4) 0.2503(3) 0.7456(3) 0.0534(10) Uani 1 1 d . .
H5 H 0.6611 0.2414 0.7354 0.064 Uiso 1 1 calc R U
C6 C 0.5087(4) 0.3519(3) 0.7319(3) 0.0483(9) Uani 1 1 d . .
C7 C 0.5763(4) 0.4476(3) 0.7018(3) 0.0511(10) Uani 1 1 d . .
C8 C 0.5060(4) 0.5440(3) 0.6911(3) 0.0493(10) Uani 1 1 d . .
C9 C 0.3649(4) 0.5484(3) 0.7047(3) 0.0515(10) Uani 1 1 d . .
C10 C 0.2867(4) 0.6396(3) 0.6898(3) 0.0537(10) Uani 1 1 d . .
H10 H 0.1958 0.6376 0.6978 0.064 Uiso 1 1 calc R U
C11 C 0.3426(4) 0.7391(3) 0.6619(3) 0.0470(9) Uani 1 1 d . .
C12 C 0.4844(4) 0.7342(3) 0.6530(2) 0.0468(9) Uani 1 1 d . .
C13 C 0.5614(4) 0.6426(3) 0.6654(3) 0.0505(10) Uani 1 1 d . .
H13 H 0.6523 0.6443 0.6569 0.061 Uiso 1 1 calc R U
C14 C 0.4731(4) 0.9232(3) 0.6152(2) 0.0454(9) Uani 1 1 d . .
C15 C 0.5426(4) 1.0107(3) 0.5942(3) 0.0559(10) Uani 1 1 d . .
H15 H 0.6342 1.0037 0.5913 0.067 Uiso 1 1 calc R U
C16 C 0.4759(4) 1.1089(3) 0.5775(3) 0.0569(11) Uani 1 1 d . .
H16 H 0.5227 1.1685 0.5638 0.068 Uiso 1 1 calc R U
C17 C 0.3397(4) 1.1196(3) 0.5808(3) 0.0541(10) Uani 1 1 d . .
C18 C 0.2692(4) 1.0305(3) 0.6028(3) 0.0583(11) Uani 1 1 d . .
H18 H 0.1775 1.0376 0.6059 0.070 Uiso 1 1 calc R U
C19 C 0.3368(4) 0.9298(3) 0.6203(3) 0.0468(9) Uani 1 1 d . .
C20 C 0.2696(4) 0.8342(3) 0.6449(2) 0.0467(9) Uani 1 1 d . .
C21 C 0.1244(4) 0.8364(3) 0.6549(3) 0.0513(10) Uani 1 1 d . .
C22 C 0.0621(4) 0.8297(3) 0.7336(3) 0.0641(12) Uani 1 1 d . .
C23 C -0.0721(5) 0.8194(4) 0.7492(4) 0.0810(15) Uani 1 1 d . .
H23 H -0.1101 0.8131 0.8025 0.097 Uiso 1 1 calc R U
C24 C -0.1446(5) 0.8190(5) 0.6849(5) 0.0851(16) Uani 1 1 d . .
H24 H -0.2344 0.8117 0.6950 0.102 Uiso 1 1 calc R U
C25 C -0.0947(5) 0.8285(4) 0.6055(5) 0.0870(18) Uani 1 1 d . .
H25 H -0.1489 0.8293 0.5622 0.104 Uiso 1 1 calc R U
C26 C 0.0432(4) 0.8373(4) 0.5910(3) 0.0637(12) Uani 1 1 d . .
C27 C 0.7214(4) 0.4399(3) 0.6835(3) 0.0551(11) Uani 1 1 d . .
C28 C 0.7754(4) 0.4222(3) 0.6093(3) 0.0576(11) Uani 1 1 d . .
C29 C 0.9085(5) 0.4174(4) 0.5915(4) 0.0805(15) Uani 1 1 d . .
H29 H 0.9417 0.4031 0.5422 0.097 Uiso 1 1 calc R U
C30 C 0.9913(6) 0.4337(5) 0.6467(5) 0.0950(19) Uani 1 1 d . .
H30 H 1.0811 0.4339 0.6331 0.114 Uiso 1 1 calc R U
C31 C 0.9469(5) 0.4498(5) 0.7213(4) 0.0900(17) Uani 1 1 d . .
H31 H 1.0052 0.4583 0.7593 0.108 Uiso 1 1 calc R U
C32 C 0.8107(4) 0.4531(4) 0.7391(3) 0.0705(13) Uani 1 1 d . .
C33 C 0.2836(4) 0.0791(3) 0.8206(3) 0.0636(12) Uani 1 1 d . .
H33A H 0.3386 0.0200 0.8541 0.076 Uiso 1 1 calc R U
H33B H 0.2571 0.0602 0.7721 0.076 Uiso 1 1 calc R U
C34 C 0.1622(4) 0.0998(3) 0.8724(3) 0.0589(11) Uani 1 1 d . .
C35 C 0.1701(5) 0.0921(4) 0.9584(3) 0.0746(14) Uani 1 1 d . .
C36 C 0.0662(7) 0.1176(5) 1.0058(4) 0.0945(18) Uani 1 1 d . .
H36 H 0.0746 0.1099 1.0627 0.113 Uiso 1 1 calc R U
C37 C -0.0506(7) 0.1547(5) 0.9682(4) 0.0941(18) Uani 1 1 d . .
H37 H -0.1217 0.1742 0.9998 0.113 Uiso 1 1 calc R U
C38 C -0.0661(5) 0.1639(4) 0.8861(4) 0.0832(16) Uani 1 1 d . .
H38 H -0.1469 0.1891 0.8616 0.100 Uiso 1 1 calc R U
C39 C 0.0411(5) 0.1350(3) 0.8385(3) 0.0640(12) Uani 1 1 d . .
C40 C 0.6874(5) 0.0448(4) 0.7680(4) 0.0733(14) Uani 1 1 d . .
H40A H 0.7062 0.0826 0.7106 0.110 Uiso 1 1 calc R U
H40B H 0.7104 -0.0292 0.7761 0.110 Uiso 1 1 calc R U
H40C H 0.7379 0.0695 0.8044 0.110 Uiso 1 1 calc R U
C41 C 0.3269(5) 1.3062(3) 0.5498(3) 0.0733(14) Uani 1 1 d . .
H41A H 0.3732 1.3039 0.5990 0.110 Uiso 1 1 calc R U
H41B H 0.2624 1.3657 0.5380 0.110 Uiso 1 1 calc R U
H41C H 0.3883 1.3126 0.5029 0.110 Uiso 1 1 calc R U

loop_
_atom_site_aniso_label
_atom_site_aniso_U_11
_atom_site_aniso_U_22
_atom_site_aniso_U_33
_atom_site_aniso_U_23
_atom_site_aniso_U_13
_atom_site_aniso_U_12
Cl1 0.0843(10) 0.0843(9) 0.0883(9) -0.0331(7) 0.0102(7) -0.0174(7)
Cl2 0.0769(11) 0.1823(19) 0.1131(13) -0.0768(13) -0.0180(9) 0.0044(10)
Cl3 0.0980(13) 0.1462(16) 0.1012(12) -0.0153(11) -0.0263(9) -0.0169(11)
Cl4 0.0813(10) 0.1050(11) 0.0875(10) -0.0283(8) -0.0071(7) -0.0058(8)
Cl5 0.0970(12) 0.1404(15) 0.0894(10) -0.0402(10) -0.0209(8) -0.0132(10)
Cl6 0.0728(9) 0.1255(12) 0.0871(10) -0.0470(9) 0.0062(7) -0.0198(8)
O1 0.0304(15) 0.0392(16) 0.124(3) -0.0187(16) 0.0096(15) -0.0009(12)
O2 0.0364(15) 0.0409(15) 0.085(2) -0.0121(13) -0.0024(13) -0.0041(12)
O3 0.0511(18) 0.0418(16) 0.095(2) -0.0169(15) 0.0014(15) 0.0047(13)
O4 0.063(2) 0.0388(16) 0.120(3) -0.0232(16) -0.0050(18) 0.0003(14)
C1 0.040(2) 0.036(2) 0.086(3) -0.017(2) 0.0056(19) -0.0026(17)
C2 0.036(2) 0.049(2) 0.082(3) -0.014(2) 0.0084(19) -0.0041(18)
C3 0.047(2) 0.040(2) 0.067(3) -0.0138(19) 0.0062(18) -0.0060(17)
C4 0.051(3) 0.041(2) 0.061(3) -0.0134(18) -0.0020(19) 0.0011(18)
C5 0.038(2) 0.049(2) 0.072(3) -0.018(2) -0.0028(18) 0.0042(18)
C6 0.041(2) 0.043(2) 0.061(2) -0.0160(18) -0.0005(17) -0.0013(17)
C7 0.034(2) 0.045(2) 0.073(3) -0.0157(19) 0.0012(18) 0.0003(17)
C8 0.031(2) 0.045(2) 0.072(3) -0.0183(19) 0.0000(17) -0.0034(16)
C9 0.037(2) 0.041(2) 0.078(3) -0.0187(19) 0.0032(18) -0.0065(17)
C10 0.032(2) 0.046(2) 0.083(3) -0.020(2) 0.0062(18) -0.0052(17)
C11 0.034(2) 0.044(2) 0.063(2) -0.0156(18) 0.0018(17) -0.0042(16)
C12 0.036(2) 0.045(2) 0.059(2) -0.0149(18) 0.0022(17) -0.0077(17)
C13 0.030(2) 0.044(2) 0.077(3) -0.0174(19) 0.0041(17) -0.0040(16)
C14 0.044(2) 0.035(2) 0.056(2) -0.0115(17) -0.0038(17) -0.0046(16)
C15 0.043(2) 0.050(2) 0.076(3) -0.019(2) -0.0037(19) -0.0082(19)
C16 0.061(3) 0.042(2) 0.068(3) -0.014(2) -0.001(2) -0.0137(19)
C17 0.061(3) 0.037(2) 0.067(3) -0.0164(19) -0.007(2) -0.0040(19)
C18 0.046(2) 0.058(3) 0.075(3) -0.024(2) -0.007(2) -0.0001(19)
C19 0.037(2) 0.038(2) 0.067(3) -0.0178(18) -0.0026(17) -0.0003(16)
C20 0.039(2) 0.042(2) 0.063(2) -0.0208(18) -0.0056(17) -0.0003(16)
C21 0.033(2) 0.035(2) 0.086(3) -0.0179(19) 0.000(2) -0.0012(15)
C22 0.037(2) 0.054(3) 0.103(4) -0.027(2) 0.002(2) 0.0002(18)
C23 0.049(3) 0.087(4) 0.109(4) -0.035(3) 0.013(3) 0.000(2)
C24 0.043(3) 0.087(4) 0.129(5) -0.038(4) -0.001(3) 0.001(2)
C25 0.053(3) 0.070(3) 0.139(6) -0.028(3) -0.041(3) 0.003(2)
C26 0.053(3) 0.056(3) 0.086(3) -0.026(2) -0.017(2) 0.001(2)
C27 0.037(2) 0.036(2) 0.086(3) -0.009(2) 0.001(2) 0.0013(16)
C28 0.043(3) 0.042(2) 0.085(3) -0.015(2) 0.008(2) -0.0030(17)
C29 0.056(3) 0.067(3) 0.109(4) -0.018(3) 0.026(3) -0.001(2)
C30 0.043(3) 0.103(5) 0.131(6) -0.026(4) 0.010(3) 0.002(3)
C31 0.041(3) 0.100(4) 0.127(5) -0.026(4) -0.012(3) -0.011(3)
C32 0.040(3) 0.073(3) 0.100(4) -0.027(3) -0.007(2) 0.002(2)
C33 0.054(3) 0.046(2) 0.089(3) -0.017(2) 0.008(2) -0.0072(19)
C34 0.055(3) 0.046(2) 0.076(3) -0.015(2) 0.004(2) -0.0130(19)
C35 0.065(3) 0.075(3) 0.084(4) -0.017(3) -0.001(3) -0.020(2)
C36 0.093(5) 0.119(5) 0.079(4) -0.036(3) 0.014(3) -0.031(4)
C37 0.086(5) 0.107(5) 0.100(5) -0.047(4) 0.032(4) -0.024(4)
C38 0.057(3) 0.078(4) 0.119(5) -0.037(3) 0.009(3) -0.008(3)
C39 0.062(3) 0.049(3) 0.082(3) -0.020(2) 0.004(2) -0.009(2)
C40 0.057(3) 0.055(3) 0.108(4) -0.027(3) -0.003(3) 0.011(2)
C41 0.087(4) 0.036(2) 0.097(4) -0.018(2) 0.005(3) -0.006(2)

loop_
_atom_type_symbol
_atom_type_description
_atom_type_scat_dispersion_real
_atom_type_scat_dispersion_imag
_atom_type_scat_source
C C 0.0033 0.0016 'International Tables Vol C Tables 4.2.6.8 and 6.1.1.4'
H H 0.0000 0.0000 'International Tables Vol C Tables 4.2.6.8 and 6.1.1.4'
O O 0.0106 0.0060 'International Tables Vol C Tables 4.2.6.8 and 6.1.1.4'
Cl Cl 0.1484 0.1585 'International Tables Vol C Tables 4.2.6.8 and 6.1.1.4'

loop_
_geom_angle_atom_site_label_1
_geom_angle_atom_site_label_2
_geom_angle_atom_site_label_3
_geom_angle
C9 O1 C1 120.2(3)
C12 O2 C14 120.8(3)
C4 O3 C40 117.6(3)
C17 O4 C41 118.0(4)
C2 C1 C6 122.5(4)
C2 C1 O1 116.0(4)
C6 C1 O1 121.6(3)
C1 C2 C3 121.3(4)
C1 C2 H2 119.3
C3 C2 H2 119.3
C2 C3 C4 117.4(4)
C2 C3 C33 121.5(4)
C4 C3 C33 121.0(4)
O3 C4 C5 124.8(4)
O3 C4 C3 114.6(4)
C5 C4 C3 120.7(4)
C4 C5 C6 121.0(4)
C4 C5 H5 119.5
C6 C5 H5 119.5
C1 C6 C5 117.1(4)
C1 C6 C7 118.6(3)
C5 C6 C7 124.3(4)
C8 C7 C6 119.6(4)
C8 C7 C27 120.9(4)
C6 C7 C27 119.4(3)
C7 C8 C13 124.9(4)
C7 C8 C9 119.2(4)
C13 C8 C9 115.9(3)
C10 C9 O1 116.0(4)
C10 C9 C8 123.4(4)
O1 C9 C8 120.6(3)
C9 C10 C11 120.6(4)
C9 C10 H10 119.7
C11 C10 H10 119.7
C20 C11 C10 123.8(4)
C20 C11 C12 120.4(3)
C10 C11 C12 115.7(3)
C13 C12 O2 117.5(3)
C13 C12 C11 123.1(4)
O2 C12 C11 119.4(3)
C12 C13 C8 121.1(4)
C12 C13 H13 119.4
C8 C13 H13 119.4
C15 C14 C19 122.3(4)
C15 C14 O2 117.0(4)
C19 C14 O2 120.7(3)
C14 C15 C16 119.5(4)
C14 C15 H15 120.3
C16 C15 H15 120.3
C15 C16 C17 120.4(4)
C15 C16 H16 119.8
C17 C16 H16 119.8
O4 C17 C16 125.4(4)
O4 C17 C18 114.5(4)
C16 C17 C18 120.1(4)
C17 C18 C19 119.9(4)
C17 C18 H18 120.1
C19 C18 H18 120.1
C14 C19 C18 117.9(4)
C14 C19 C20 119.5(3)
C18 C19 C20 122.6(4)
C11 C20 C19 119.1(3)
C11 C20 C21 119.1(3)
C19 C20 C21 121.8(3)
C26 C21 C22 116.0(4)
C26 C21 C20 123.4(4)
C22 C21 C20 120.4(4)
C23 C22 C21 123.2(5)
C23 C22 Cl6 117.9(4)
C21 C22 Cl6 118.9(3)
C24 C23 C22 117.7(6)
C24 C23 H23 121.2
C22 C23 H23 121.2
C23 C24 C25 123.8(5)
C23 C24 H24 118.1
C25 C24 H24 118.1
C24 C25 C26 117.7(5)
C24 C25 H25 121.1
C26 C25 H25 121.1
C21 C26 C25 121.5(5)
C21 C26 Cl5 118.7(4)
C25 C26 Cl5 119.7(4)
C32 C27 C28 116.1(4)
C32 C27 C7 121.5(4)
C28 C27 C7 122.4(4)
C29 C28 C27 122.5(5)
C29 C28 Cl1 118.9(4)
C27 C28 Cl1 118.6(3)
C30 C29 C28 119.2(6)
C30 C29 H29 120.4
C28 C29 H29 120.4
C29 C30 C31 122.0(5)
C29 C30 H30 119.0
C31 C30 H30 119.0
C30 C31 C32 118.1(6)
C30 C31 H31 121.0
C32 C31 H31 121.0
C27 C32 C31 122.1(5)
C27 C32 Cl2 119.5(4)
C31 C32 Cl2 118.4(4)
C3 C33 C34 111.8(4)
C3 C33 H33A 109.2
C34 C33 H33A 109.2
C3 C33 H33B 109.2
C34 C33 H33B 109.2
H33A C33 H33B 107.9
C39 C34 C35 115.6(4)
C39 C34 C33 123.1(4)
C35 C34 C33 121.1(4)
C36 C35 C34 123.2(5)
C36 C35 Cl3 118.1(5)
C34 C35 Cl3 118.7(4)
C35 C36 C37 118.5(6)
C35 C36 H36 120.7
C37 C36 H36 120.7
C38 C37 C36 121.7(5)
C38 C37 H37 119.1
C36 C37 H37 119.1
C37 C38 C39 119.1(5)
C37 C38 H38 120.4
C39 C38 H38 120.4
C34 C39 C38 121.7(5)
C34 C39 Cl4 120.2(4)
C38 C39 Cl4 118.1(4)
O3 C40 H40A 109.5
O3 C40 H40B 109.5
H40A C40 H40B 109.5
O3 C40 H40C 109.5
H40A C40 H40C 109.5
H40B C40 H40C 109.5
O4 C41 H41A 109.5
O4 C41 H41B 109.5
H41A C41 H41B 109.5
O4 C41 H41C 109.5
H41A C41 H41C 109.5
H41B C41 H41C 109.5

loop_
_geom_bond_atom_site_label_1
_geom_bond_atom_site_label_2
_geom_bond_distance
Cl1 C28 1.739(5)
Cl2 C32 1.721(6)
Cl3 C35 1.746(6)
Cl4 C39 1.732(5)
Cl5 C26 1.736(5)
Cl6 C22 1.730(5)
O1 C9 1.362(5)
O1 C1 1.387(5)
O2 C12 1.368(5)
O2 C14 1.394(4)
O3 C4 1.353(5)
O3 C40 1.419(6)
O4 C17 1.362(5)
O4 C41 1.409(6)
C1 C2 1.362(6)
C1 C6 1.385(6)
C2 C3 1.382(6)
C2 H2 0.9300
C3 C4 1.411(6)
C3 C33 1.504(6)
C4 C5 1.385(6)
C5 C6 1.396(5)
C5 H5 0.9300
C6 C7 1.451(6)
C7 C8 1.375(5)
C7 C27 1.492(6)
C8 C13 1.418(6)
C8 C9 1.441(6)
C9 C10 1.353(6)
C10 C11 1.432(6)
C10 H10 0.9300
C11 C20 1.367(5)
C11 C12 1.442(5)
C12 C13 1.353(5)
C13 H13 0.9300
C14 C15 1.369(6)
C14 C19 1.383(5)
C15 C16 1.372(6)
C15 H15 0.9300
C16 C17 1.382(6)
C16 H16 0.9300
C17 C18 1.392(6)
C18 C19 1.404(6)
C18 H18 0.9300
C19 C20 1.444(5)
C20 C21 1.479(5)
C21 C26 1.381(6)
C21 C22 1.402(6)
C22 C23 1.390(7)
C23 C24 1.336(8)
C23 H23 0.9300
C24 C25 1.361(8)
C24 H24 0.9300
C25 C26 1.423(7)
C25 H25 0.9300
C27 C32 1.392(6)
C27 C28 1.392(6)
C28 C29 1.371(7)
C29 C30 1.358(9)
C29 H29 0.9300
C30 C31 1.361(9)
C30 H30 0.9300
C31 C32 1.402(7)
C31 H31 0.9300
C33 C34 1.513(6)
C33 H33A 0.9700
C33 H33B 0.9700
C34 C39 1.371(6)
C34 C35 1.410(7)
C35 C36 1.356(8)
C36 C37 1.359(9)
C36 H36 0.9300
C37 C38 1.351(8)
C37 H37 0.9300
C38 C39 1.399(7)
C38 H38 0.9300
C40 H40A 0.9600
C40 H40B 0.9600
C40 H40C 0.9600
C41 H41A 0.9600
C41 H41B 0.9600
C41 H41C 0.9600

loop_
_geom_torsion_atom_site_label_1
_geom_torsion_atom_site_label_2
_geom_torsion_atom_site_label_3
_geom_torsion_atom_site_label_4
_geom_torsion
C9 O1 C1 C2 178.7(4)
C9 O1 C1 C6 -1.8(6)
C6 C1 C2 C3 -2.4(7)
O1 C1 C2 C3 177.2(4)
C1 C2 C3 C4 1.1(7)
C1 C2 C3 C33 -177.0(4)
C40 O3 C4 C5 -1.7(6)
C40 O3 C4 C3 177.5(4)
C2 C3 C4 O3 -178.8(4)
C33 C3 C4 O3 -0.7(6)
C2 C3 C4 C5 0.5(6)
C33 C3 C4 C5 178.6(4)
O3 C4 C5 C6 178.3(4)
C3 C4 C5 C6 -0.9(6)
C2 C1 C6 C5 1.9(7)
O1 C1 C6 C5 -177.6(4)
C2 C1 C6 C7 -178.5(4)
O1 C1 C6 C7 2.0(6)
C4 C5 C6 C1 -0.3(6)
C4 C5 C6 C7 -179.9(4)
C1 C6 C7 C8 1.0(6)
C5 C6 C7 C8 -179.4(4)
C1 C6 C7 C27 -179.4(4)
C5 C6 C7 C27 0.2(6)
C6 C7 C8 C13 177.4(4)
C27 C7 C8 C13 -2.2(7)
C6 C7 C8 C9 -4.1(6)
C27 C7 C8 C9 176.3(4)
C1 O1 C9 C10 178.0(4)
C1 O1 C9 C8 -1.5(6)
C7 C8 C9 C10 -175.1(4)
C13 C8 C9 C10 3.6(6)
C7 C8 C9 O1 4.4(6)
C13 C8 C9 O1 -177.0(4)
O1 C9 C10 C11 178.2(4)
C8 C9 C10 C11 -2.3(7)
C9 C10 C11 C20 179.3(4)
C9 C10 C11 C12 -1.2(6)
C14 O2 C12 C13 179.3(3)
C14 O2 C12 C11 0.1(5)
C20 C11 C12 C13 -177.1(4)
C10 C11 C12 C13 3.5(6)
C20 C11 C12 O2 2.1(6)
C10 C11 C12 O2 -177.4(4)
O2 C12 C13 C8 178.7(4)
C11 C12 C13 C8 -2.2(6)
C7 C8 C13 C12 177.3(4)
C9 C8 C13 C12 -1.3(6)
C12 O2 C14 C15 178.6(4)
C12 O2 C14 C19 -2.5(5)
C19 C14 C15 C16 0.0(6)
O2 C14 C15 C16 178.8(4)
C14 C15 C16 C17 -0.8(6)
C41 O4 C17 C16 -6.7(7)
C41 O4 C17 C18 173.4(4)
C15 C16 C17 O4 -178.7(4)
C15 C16 C17 C18 1.3(7)
O4 C17 C18 C19 178.9(4)
C16 C17 C18 C19 -1.0(6)
C15 C14 C19 C18 0.3(6)
O2 C14 C19 C18 -178.5(3)
C15 C14 C19 C20 -178.4(4)
O2 C14 C19 C20 2.8(6)
C17 C18 C19 C14 0.2(6)
C17 C18 C19 C20 178.9(4)
C10 C11 C20 C19 177.6(4)
C12 C11 C20 C19 -1.8(6)
C10 C11 C20 C21 -0.5(6)
C12 C11 C20 C21 -179.9(4)
C14 C19 C20 C11 -0.6(6)
C18 C19 C20 C11 -179.2(4)
C14 C19 C20 C21 177.4(4)
C18 C19 C20 C21 -1.2(6)
C11 C20 C21 C26 -89.9(5)
C19 C20 C21 C26 92.1(5)
C11 C20 C21 C22 85.2(5)
C19 C20 C21 C22 -92.8(5)
C26 C21 C22 C23 2.9(6)
C20 C21 C22 C23 -172.5(4)
C26 C21 C22 Cl6 -178.3(3)
C20 C21 C22 Cl6 6.2(5)
C21 C22 C23 C24 -1.9(8)
Cl6 C22 C23 C24 179.4(4)
C22 C23 C24 C25 -0.4(9)
C23 C24 C25 C26 1.3(9)
C22 C21 C26 C25 -1.9(6)
C20 C21 C26 C25 173.5(4)
C22 C21 C26 Cl5 178.5(3)
C20 C21 C26 Cl5 -6.2(6)
C24 C25 C26 C21 -0.1(7)
C24 C25 C26 Cl5 179.5(4)
C8 C7 C27 C32 77.4(6)
C6 C7 C27 C32 -102.2(5)
C8 C7 C27 C28 -100.7(5)
C6 C7 C27 C28 79.7(5)
C32 C27 C28 C29 0.3(6)
C7 C27 C28 C29 178.5(4)
C32 C27 C28 Cl1 -178.8(3)
C7 C27 C28 Cl1 -0.6(5)
C27 C28 C29 C30 -2.2(7)
Cl1 C28 C29 C30 177.0(4)
C28 C29 C30 C31 3.2(9)
C29 C30 C31 C32 -2.4(9)
C28 C27 C32 C31 0.5(7)
C7 C27 C32 C31 -177.7(4)
C28 C27 C32 Cl2 -178.7(3)
C7 C27 C32 Cl2 3.1(6)
C30 C31 C32 C27 0.5(8)
C30 C31 C32 Cl2 179.7(5)
C2 C3 C33 C34 -28.7(6)
C4 C3 C33 C34 153.3(4)
C3 C33 C34 C39 93.0(5)
C3 C33 C34 C35 -81.5(5)
C39 C34 C35 C36 -0.1(7)
C33 C34 C35 C36 174.8(5)
C39 C34 C35 Cl3 178.7(3)
C33 C34 C35 Cl3 -6.4(6)
C34 C35 C36 C37 -1.6(9)
Cl3 C35 C36 C37 179.6(5)
C35 C36 C37 C38 1.8(9)
C36 C37 C38 C39 -0.3(9)
C35 C34 C39 C38 1.6(6)
C33 C34 C39 C38 -173.2(4)
C35 C34 C39 Cl4 -179.4(3)
C33 C34 C39 Cl4 5.7(6)
C37 C38 C39 C34 -1.5(8)
C37 C38 C39 Cl4 179.6(4)

loop_
_platon_squeeze_void_nr
_platon_squeeze_void_average_x
_platon_squeeze_void_average_y
_platon_squeeze_void_average_z
_platon_squeeze_void_volume
_platon_squeeze_void_count_electrons
_platon_squeeze_void_content
1 -0.063 0.500 0.000 499 138 ' '
